data_7040533
loop_
_publ_author_name
'Rosar, V.'
'Dedeic, D.'
'Nobile, T.'
'Fini, F.'
'Balducci, G.'
'Alessio, E.'
'Carfagna, C.'
'Milani, B.'

_publ_section_title
;
 Palladium complexes with simple iminopyridines as catalysts for
 polyketone synthesis.
;
_journal_issue 37
_journal_name_full 'Dalton transactions (Cambridge, England : 2003)'
_journal_page_first 14609
_journal_page_last 14619
_journal_paper_doi 10.1039/c6dt02992b
_journal_volume 45
_journal_year 2016
_chemical_formula_moiety '2(C15 H17 Cl N2 Pd), C H2 Cl2'
_chemical_formula_sum 'C31 H36 Cl4 N4 Pd2'
_chemical_formula_weight 819.24
_space_group_crystal_system monoclinic
_space_group_IT_number 13
_space_group_name_Hall '-P 2yc'
_space_group_name_H-M_alt 'P 1 2/c 1'
_symmetry_space_group_name_Hall '-P 2yc'
_symmetry_space_group_name_H-M 'P 1 2/c 1'
_atom_sites_solution_hydrogens geom
_audit_creation_method SHELXL-2014/7
_audit_update_record
;
2016-07-28 deposited with the CCDC.
2016-08-31 downloaded from the CCDC.
;
_cell_angle_alpha 90
_cell_angle_beta 104.43(2)
_cell_angle_gamma 90
_cell_formula_units_Z 2
_cell_length_a 11.000(9)
_cell_length_b 7.808(3)
_cell_length_c 19.367(5)
_cell_measurement_reflns_used 7966
_cell_measurement_temperature 100(2)
_cell_measurement_theta_max 29.986
_cell_measurement_theta_min 1.883
_cell_volume 1610.9(15)
_computing_cell_refinement 'XDS (Kabsch, 2010)'
_computing_data_collection 'Elettra XRD1 Data Collection SW'
_computing_data_reduction 'XDS - CCP4'
_computing_molecular_graphics 'Ortep3 for Windows'
_computing_publication_material 'private software'
_computing_structure_refinement 'SHELXL-2014/7 (Sheldrick, 2014)'
_computing_structure_solution 'Sir2014 (Burla, 2015)'
_diffrn_ambient_temperature 100(2)
_diffrn_measured_fraction_theta_full 0.985
_diffrn_measured_fraction_theta_max 0.975
_diffrn_measurement_device_type
;
Huber 4-circles Kappa Goniometer, Pilatus 2M detector
;
_diffrn_measurement_method 'Rotating crystal'
_diffrn_radiation_monochromator graphite
_diffrn_radiation_type synchrotron
_diffrn_radiation_wavelength 0.700
_diffrn_reflns_av_R_equivalents 0.0424
_diffrn_reflns_av_unetI/netI 0.0159
_diffrn_reflns_Laue_measured_fraction_full 0.985
_diffrn_reflns_Laue_measured_fraction_max 0.975
_diffrn_reflns_limit_h_max 14
_diffrn_reflns_limit_h_min -15
_diffrn_reflns_limit_k_max 11
_diffrn_reflns_limit_k_min -11
_diffrn_reflns_limit_l_max 27
_diffrn_reflns_limit_l_min -27
_diffrn_reflns_number 68618
_diffrn_reflns_point_group_measured_fraction_full 0.985
_diffrn_reflns_point_group_measured_fraction_max 0.975
_diffrn_reflns_theta_full 24.835
_diffrn_reflns_theta_max 29.986
_diffrn_reflns_theta_min 1.883
_diffrn_source 'Elettra Synchrotron - XRD1 BL'
_exptl_absorpt_coefficient_mu 1.397
_exptl_absorpt_correction_T_max 1.159
_exptl_absorpt_correction_T_min 0.803
_exptl_absorpt_correction_type refdelf
_exptl_absorpt_process_details
;
        Parkin S,Moezzi B & Hope H, (1995) J. Appl. Cryst. 28, 53-56
        Cubic fit to sin(theta)/lambda - 24 parameters
;
_exptl_crystal_density_diffrn 1.689
_exptl_crystal_description prism
_exptl_crystal_F_000 820
_exptl_crystal_recrystallization_method 'Re-crystallisation from solvent: n-hexane/CH2Cl2'
_exptl_crystal_size_max 0.150
_exptl_crystal_size_mid 0.100
_exptl_crystal_size_min 0.050
_refine_diff_density_max 0.765
_refine_diff_density_min -0.786
_refine_diff_density_rms 0.085
_refine_ls_extinction_coef 0.0108(6)
_refine_ls_extinction_expression Fc^*^=kFc[1+0.001xFc^2^\l^3^/sin(2\q)]^-1/4^
_refine_ls_extinction_method 'SHELXL-2014/7 (Sheldrick 2014'
_refine_ls_goodness_of_fit_ref 1.215
_refine_ls_hydrogen_treatment constr
_refine_ls_matrix_type full
_refine_ls_number_parameters 187
_refine_ls_number_reflns 4798
_refine_ls_number_restraints 0
_refine_ls_restrained_S_all 1.215
_refine_ls_R_factor_all 0.0217
_refine_ls_R_factor_gt 0.0216
_refine_ls_shift/su_max 0.001
_refine_ls_shift/su_mean 0.000
_refine_ls_structure_factor_coef Fsqd
_refine_ls_weighting_details 'w=1/[\s^2^(Fo^2^)+(0.0235P)^2^+1.4632P] where P=(Fo^2^+2Fc^2^)/3'
_refine_ls_weighting_scheme calc
_refine_ls_wR_factor_gt 0.0578
_refine_ls_wR_factor_ref 0.0579
_reflns_Friedel_coverage 0.000
_reflns_number_gt 4764
_reflns_number_total 4798
_reflns_threshold_expression 'I > 2\s(I)'
_cod_data_source_file c6dt02992b2.cif
_cod_data_source_block dd8-05
_cod_depositor_comments 'Adding full bibliography for 7040532--7040535.cif.'
_cod_database_code 7040533
_shelx_shelxl_version_number 2014/7
_shelx_space_group_comment
;
The symmetry employed for this shelxl refinement is uniquely defined
by the following loop, which should always be used as a source of
symmetry information in preference to the above space-group names.
They are only intended as comments.
;
_shelx_estimated_absorpt_t_min 0.818
_shelx_estimated_absorpt_t_max 0.933

loop_
_space_group_symop_operation_xyz
'x, y, z'
'-x, y, -z+1/2'
'-x, -y, -z'
'x, -y, z-1/2'

loop_
_atom_site_label
_atom_site_type_symbol
_atom_site_fract_x
_atom_site_fract_y
_atom_site_fract_z
_atom_site_U_iso_or_equiv
_atom_site_adp_type
_atom_site_occupancy
_atom_site_site_symmetry_order
_atom_site_calc_flag
_atom_site_refinement_flags_posn
_atom_site_refinement_flags_adp
_atom_site_refinement_flags_occupancy
C1 C 0.26887(15) 0.2741(2) 0.43709(8) 0.0167(3) Uani 1 1 d . . .
H1A H 0.2930 0.1532 0.4430 0.025 Uiso 1 1 calc R U .
H1B H 0.3184 0.3402 0.4774 0.025 Uiso 1 1 calc R U .
H1C H 0.1794 0.2857 0.4354 0.025 Uiso 1 1 calc R U .
C2 C 0.36435(14) 0.4228(2) 0.19518(8) 0.0150(3) Uani 1 1 d . . .
H2 H 0.3805 0.3035 0.1940 0.018 Uiso 1 1 calc R U .
C3 C 0.38111(15) 0.5259(2) 0.13936(8) 0.0175(3) Uani 1 1 d . . .
H3 H 0.4062 0.4768 0.1002 0.021 Uiso 1 1 calc R U .
C4 C 0.36077(16) 0.7007(2) 0.14169(8) 0.0188(3) Uani 1 1 d . . .
H4 H 0.3737 0.7732 0.1048 0.023 Uiso 1 1 calc R U .
C5 C 0.32104(16) 0.7690(2) 0.19907(8) 0.0172(3) Uani 1 1 d . . .
H5 H 0.3063 0.8883 0.2021 0.021 Uiso 1 1 calc R U .
C6 C 0.30369(14) 0.65724(19) 0.25157(8) 0.0129(2) Uani 1 1 d . . .
C7 C 0.25483(14) 0.71457(19) 0.31148(7) 0.0132(2) Uani 1 1 d . . .
H7 H 0.2349 0.8318 0.3160 0.016 Uiso 1 1 calc R U .
C8 C 0.18792(14) 0.66596(18) 0.41499(7) 0.0122(2) Uani 1 1 d . . .
C9 C 0.06191(15) 0.63107(19) 0.41152(8) 0.0148(3) Uani 1 1 d . . .
C10 C 0.01104(17) 0.6973(2) 0.46494(9) 0.0204(3) Uani 1 1 d . . .
H10 H -0.0748 0.6773 0.4634 0.024 Uiso 1 1 calc R U .
C11 C 0.08475(19) 0.7922(2) 0.52046(9) 0.0240(3) Uani 1 1 d . . .
H11 H 0.0486 0.8390 0.5560 0.029 Uiso 1 1 calc R U .
C12 C 0.21075(18) 0.8189(2) 0.52420(8) 0.0215(3) Uani 1 1 d . . .
H12 H 0.2607 0.8810 0.5632 0.026 Uiso 1 1 calc R U .
C13 C 0.26566(15) 0.75582(19) 0.47147(8) 0.0153(3) Uani 1 1 d . . .
C14 C -0.01675(15) 0.5280(2) 0.35144(9) 0.0202(3) Uani 1 1 d . . .
H14A H 0.0346 0.4924 0.3192 0.030 Uiso 1 1 calc R U .
H14B H -0.0490 0.4264 0.3707 0.030 Uiso 1 1 calc R U .
H14C H -0.0872 0.5978 0.3251 0.030 Uiso 1 1 calc R U .
C15 C 0.40286(16) 0.7812(2) 0.47630(9) 0.0202(3) Uani 1 1 d . . .
H15A H 0.4411 0.8468 0.5194 0.030 Uiso 1 1 calc R U .
H15B H 0.4442 0.6694 0.4785 0.030 Uiso 1 1 calc R U .
H15C H 0.4129 0.8438 0.4342 0.030 Uiso 1 1 calc R U .
Cl1 Cl 0.39076(4) 0.10815(5) 0.32584(2) 0.01870(8) Uani 1 1 d . . .
N1 N 0.32631(11) 0.48705(16) 0.25027(6) 0.0124(2) Uani 1 1 d . . .
N2 N 0.23922(12) 0.60411(16) 0.35795(6) 0.0114(2) Uani 1 1 d . . .
Pd1 Pd 0.30139(2) 0.36373(2) 0.34503(2) 0.01036(5) Uani 1 1 d . . .
Cl2 Cl -0.01554(5) -0.00423(6) 0.32217(2) 0.02716(10) Uani 1 1 d . . .
C16 C 0.0000 0.1250(3) 0.2500 0.0205(4) Uani 1 2 d S T P
H16A H -0.0747 0.1995 0.2347 0.025 Uiso 0.5 1 calc R U P
H16B H 0.0748 0.1994 0.2653 0.025 Uiso 0.5 1 calc R U P

loop_
_atom_site_aniso_label
_atom_site_aniso_U_11
_atom_site_aniso_U_22
_atom_site_aniso_U_33
_atom_site_aniso_U_23
_atom_site_aniso_U_13
_atom_site_aniso_U_12
C1 0.0171(7) 0.0196(7) 0.0144(6) 0.0034(5) 0.0057(5) 0.0031(5)
C2 0.0113(6) 0.0189(7) 0.0144(6) -0.0018(5) 0.0026(5) 0.0015(5)
C3 0.0157(7) 0.0252(7) 0.0123(6) -0.0017(5) 0.0051(5) 0.0008(5)
C4 0.0196(7) 0.0240(8) 0.0145(6) 0.0011(5) 0.0073(5) -0.0013(6)
C5 0.0203(7) 0.0169(7) 0.0157(6) 0.0008(5) 0.0070(5) -0.0016(5)
C6 0.0113(6) 0.0155(6) 0.0122(6) -0.0010(5) 0.0032(5) -0.0015(5)
C7 0.0120(6) 0.0147(6) 0.0128(6) -0.0016(5) 0.0029(5) -0.0009(5)
C8 0.0144(7) 0.0119(5) 0.0108(5) 0.0004(4) 0.0043(5) 0.0016(5)
C9 0.0137(7) 0.0155(6) 0.0160(6) 0.0027(5) 0.0052(5) 0.0025(5)
C10 0.0214(8) 0.0214(7) 0.0223(7) 0.0040(6) 0.0127(6) 0.0053(6)
C11 0.0367(10) 0.0206(8) 0.0198(7) -0.0004(6) 0.0165(7) 0.0056(7)
C12 0.0346(9) 0.0160(7) 0.0149(6) -0.0030(5) 0.0080(6) 0.0004(6)
C13 0.0202(7) 0.0126(6) 0.0123(6) -0.0005(5) 0.0024(5) -0.0008(5)
C14 0.0116(7) 0.0262(8) 0.0225(7) -0.0014(6) 0.0036(5) -0.0016(6)
C15 0.0189(7) 0.0212(7) 0.0175(6) -0.0022(5) -0.0009(5) -0.0052(6)
Cl1 0.02461(19) 0.01147(15) 0.02236(17) -0.00117(12) 0.01027(14) 0.00025(12)
N1 0.0083(5) 0.0161(5) 0.0122(5) -0.0008(4) 0.0012(4) 0.0007(4)
N2 0.0088(5) 0.0136(5) 0.0112(5) -0.0019(4) 0.0016(4) 0.0000(4)
Pd1 0.00871(7) 0.01132(7) 0.01075(6) -0.00087(3) 0.00187(4) -0.00069(3)
Cl2 0.0413(3) 0.0245(2) 0.01750(17) 0.00078(14) 0.01082(16) -0.00059(17)
C16 0.0290(13) 0.0134(9) 0.0191(10) 0.000 0.0060(9) 0.000

loop_
_atom_type_symbol
_atom_type_description
_atom_type_scat_dispersion_real
_atom_type_scat_dispersion_imag
_atom_type_scat_source
Pd Pd -1.0140 0.9845 'International Tables Vol C Tables 4.2.6.8 and 6.1.1.4'
Cl Cl 0.1456 0.1550 'International Tables Vol C Tables 4.2.6.8 and 6.1.1.4'
C C 0.0030 0.0016 'International Tables Vol C Tables 4.2.6.8 and 6.1.1.4'
H H 0.0000 0.0000 'International Tables Vol C Tables 4.2.6.8 and 6.1.1.4'
N N 0.0059 0.0032 'International Tables Vol C Tables 4.2.6.8 and 6.1.1.4'

loop_
_geom_angle_atom_site_label_1
_geom_angle_atom_site_label_2
_geom_angle_atom_site_label_3
_geom_angle
_geom_angle_site_symmetry_1
Pd1 C1 H1A 109.5 .
Pd1 C1 H1B 109.5 .
H1A C1 H1B 109.5 .
Pd1 C1 H1C 109.5 .
H1A C1 H1C 109.5 .
H1B C1 H1C 109.5 .
N1 C2 C3 121.97(15) .
N1 C2 H2 119.0 .
C3 C2 H2 119.0 .
C4 C3 C2 119.28(14) .
C4 C3 H3 120.4 .
C2 C3 H3 120.4 .
C3 C4 C5 119.13(14) .
C3 C4 H4 120.4 .
C5 C4 H4 120.4 .
C6 C5 C4 118.03(15) .
C6 C5 H5 121.0 .
C4 C5 H5 121.0 .
N1 C6 C5 122.95(14) .
N1 C6 C7 114.85(13) .
C5 C6 C7 122.17(14) .
N2 C7 C6 119.19(13) .
N2 C7 H7 120.4 .
C6 C7 H7 120.4 .
C9 C8 C13 122.78(14) .
C9 C8 N2 118.05(13) .
C13 C8 N2 119.17(14) .
C10 C9 C8 117.99(15) .
C10 C9 C14 120.98(16) .
C8 C9 C14 121.03(14) .
C11 C10 C9 120.55(17) .
C11 C10 H10 119.7 .
C9 C10 H10 119.7 .
C12 C11 C10 120.27(15) .
C12 C11 H11 119.9 .
C10 C11 H11 119.9 .
C11 C12 C13 121.15(16) .
C11 C12 H12 119.4 .
C13 C12 H12 119.4 .
C8 C13 C12 117.17(16) .
C8 C13 C15 121.62(14) .
C12 C13 C15 121.20(15) .
C9 C14 H14A 109.5 .
C9 C14 H14B 109.5 .
H14A C14 H14B 109.5 .
C9 C14 H14C 109.5 .
H14A C14 H14C 109.5 .
H14B C14 H14C 109.5 .
C13 C15 H15A 109.5 .
C13 C15 H15B 109.5 .
H15A C15 H15B 109.5 .
C13 C15 H15C 109.5 .
H15A C15 H15C 109.5 .
H15B C15 H15C 109.5 .
C2 N1 C6 118.60(13) .
C2 N1 Pd1 130.18(11) .
C6 N1 Pd1 111.15(10) .
C7 N2 C8 117.14(13) .
C7 N2 Pd1 115.11(10) .
C8 N2 Pd1 127.62(10) .
C1 Pd1 N2 94.11(6) .
C1 Pd1 N1 173.15(6) .
N2 Pd1 N1 79.05(5) .
C1 Pd1 Cl1 91.09(5) .
N2 Pd1 Cl1 173.07(4) .
N1 Pd1 Cl1 95.76(4) .
Cl2 C16 Cl2 110.31(12) 2
Cl2 C16 H16A 109.6 2
Cl2 C16 H16A 109.6 .
Cl2 C16 H16B 109.6 2
Cl2 C16 H16B 109.6 .
H16A C16 H16B 108.1 .

loop_
_geom_bond_atom_site_label_1
_geom_bond_atom_site_label_2
_geom_bond_distance
_geom_bond_site_symmetry_2
C1 Pd1 2.0284(15) .
C1 H1A 0.9800 .
C1 H1B 0.9800 .
C1 H1C 0.9800 .
C2 N1 1.3369(19) .
C2 C3 1.396(2) .
C2 H2 0.9500 .
C3 C4 1.385(2) .
C3 H3 0.9500 .
C4 C5 1.397(2) .
C4 H4 0.9500 .
C5 C6 1.389(2) .
C5 H5 0.9500 .
C6 N1 1.3533(19) .
C6 C7 1.465(2) .
C7 N2 1.2885(19) .
C7 H7 0.9500 .
C8 C9 1.398(2) .
C8 C13 1.398(2) .
C8 N2 1.4431(18) .
C9 C10 1.392(2) .
C9 C14 1.500(2) .
C10 C11 1.389(3) .
C10 H10 0.9500 .
C11 C12 1.386(3) .
C11 H11 0.9500 .
C12 C13 1.399(2) .
C12 H12 0.9500 .
C13 C15 1.502(3) .
C14 H14A 0.9800 .
C14 H14B 0.9800 .
C14 H14C 0.9800 .
C15 H15A 0.9800 .
C15 H15B 0.9800 .
C15 H15C 0.9800 .
Cl1 Pd1 2.2954(8) .
N1 Pd1 2.1496(13) .
N2 Pd1 2.0342(14) .
Cl2 C16 1.7666(14) .
C16 Cl2 1.7666(14) 2
C16 H16A 0.9900 .
C16 H16B 0.9900 .

loop_
_geom_torsion_atom_site_label_1
_geom_torsion_atom_site_label_2
_geom_torsion_atom_site_label_3
_geom_torsion_atom_site_label_4
_geom_torsion
N1 C2 C3 C4 1.6(2)
C2 C3 C4 C5 -1.5(2)
C3 C4 C5 C6 0.0(2)
C4 C5 C6 N1 1.6(2)
C4 C5 C6 C7 -176.13(14)
N1 C6 C7 N2 1.2(2)
C5 C6 C7 N2 179.04(15)
C13 C8 C9 C10 3.6(2)
N2 C8 C9 C10 -177.22(13)
C13 C8 C9 C14 -177.46(14)
N2 C8 C9 C14 1.8(2)
C8 C9 C10 C11 -1.2(2)
C14 C9 C10 C11 179.83(15)
C9 C10 C11 C12 -1.5(3)
C10 C11 C12 C13 1.9(3)
C9 C8 C13 C12 -3.1(2)
N2 C8 C13 C12 177.67(13)
C9 C8 C13 C15 175.79(14)
N2 C8 C13 C15 -3.4(2)
C11 C12 C13 C8 0.3(2)
C11 C12 C13 C15 -178.59(16)
C3 C2 N1 C6 -0.1(2)
C3 C2 N1 Pd1 -176.64(11)
C5 C6 N1 C2 -1.6(2)
C7 C6 N1 C2 176.30(13)
C5 C6 N1 Pd1 175.64(12)
C7 C6 N1 Pd1 -6.51(16)
C6 C7 N2 C8 -178.49(13)
C6 C7 N2 Pd1 5.32(18)
C9 C8 N2 C7 103.66(16)
C13 C8 N2 C7 -77.08(18)
C9 C8 N2 Pd1 -80.69(16)
C13 C8 N2 Pd1 98.56(15)
